data_2019026
loop_
_publ_author_name
'Du, Chao-Jun'
'Wang, Li-Sheng'

_publ_section_title
;
 1,4-Bis{[hydroxy(phenyl)phosphoryl]methyl}piperazine-1,4-diium
 tetrachloridocadmate(II) dihydrate and the cobaltate(II) analogue
;
_journal_coeditor_code EG3124
_journal_issue 7
_journal_name_full 'Acta Crystallographica Section C'
_journal_page_first 738
_journal_page_last 741
_journal_paper_doi 10.1107/S0108270113015436
_journal_volume 69
_journal_year 2013
_chemical_formula_iupac '(C18 H26 N2 O4 P2) [Co Cl4] , 2H2 O'
_chemical_formula_moiety 'C18 H26 N2 O4 P2 2+, Cl4 Co 2-, 2(H2 O)'
_chemical_formula_sum 'C18 H30 Cl4 Co N2 O6 P2'
_chemical_formula_weight 633.11
_chemical_name_systematic
;
1,4-Bis{[hydroxy(phenyl)phosphoryl]methyl}piperazine-1,4-diium
tetrachloridocobaltate(II) dihydrate
;
_space_group_IT_number 2
_symmetry_cell_setting triclinic
_symmetry_space_group_name_Hall '-P 1'
_symmetry_space_group_name_H-M 'P -1'
_atom_sites_solution_hydrogens geom
_atom_sites_solution_primary direct
_atom_sites_solution_secondary difmap
_audit_creation_method SHELXL97
_cell_angle_alpha 87.523(8)
_cell_angle_beta 80.727(7)
_cell_angle_gamma 76.990(7)
_cell_formula_units_Z 2
_cell_length_a 6.6448(4)
_cell_length_b 14.4213(14)
_cell_length_c 14.4804(16)
_cell_measurement_reflns_used 2119
_cell_measurement_temperature 293(2)
_cell_measurement_theta_max 29.4465
_cell_measurement_theta_min 2.8449
_cell_volume 1334.3(2)
_computing_cell_refinement 'CrysAlis PRO (Agilent, 2011)'
_computing_data_collection 'CrysAlis PRO (Agilent, 2011)'
_computing_data_reduction 'CrysAlis PRO (Agilent, 2011)'
_computing_molecular_graphics 'SHELXTL (Sheldrick, 2008)'
_computing_publication_material
;
SHELXL97 (Sheldrick, 2008 and PLATON (Spek, 2009)
;
_computing_structure_refinement 'SHELXL97 (Sheldrick, 2008)'
_computing_structure_solution 'SHELXS97 (Sheldrick, 2008)'
_diffrn_ambient_temperature 293(2)
_diffrn_detector_area_resol_mean 10.4170
_diffrn_measured_fraction_theta_full 0.999
_diffrn_measured_fraction_theta_max 0.999
_diffrn_measurement_device_type 'Agilent Xcalibur (Atlas, Gemini ultra)'
_diffrn_measurement_method \w
_diffrn_radiation_monochromator graphite
_diffrn_radiation_source 'fine-focus sealed tube'
_diffrn_radiation_type MoK\a
_diffrn_radiation_wavelength 0.71073
_diffrn_reflns_av_R_equivalents 0.0613
_diffrn_reflns_av_sigmaI/netI 0.1159
_diffrn_reflns_limit_h_max 7
_diffrn_reflns_limit_h_min -7
_diffrn_reflns_limit_k_max 17
_diffrn_reflns_limit_k_min -14
_diffrn_reflns_limit_l_max 17
_diffrn_reflns_limit_l_min -16
_diffrn_reflns_number 10695
_diffrn_reflns_theta_full 25.20
_diffrn_reflns_theta_max 25.20
_diffrn_reflns_theta_min 2.85
_exptl_absorpt_coefficient_mu 1.199
_exptl_absorpt_correction_T_max 0.7954
_exptl_absorpt_correction_T_min 0.7149
_exptl_absorpt_correction_type multi-scan
_exptl_absorpt_process_details '(CrysAlis PRO; Agilent, 2011)'
_exptl_crystal_colour purple
_exptl_crystal_density_diffrn 1.576
_exptl_crystal_density_method 'not measured'
_exptl_crystal_description plate
_exptl_crystal_F_000 650
_exptl_crystal_size_max 0.30
_exptl_crystal_size_mid 0.25
_exptl_crystal_size_min 0.20
_refine_diff_density_max 1.058
_refine_diff_density_min -0.367
_refine_ls_extinction_method none
_refine_ls_goodness_of_fit_ref 0.991
_refine_ls_hydrogen_treatment constr
_refine_ls_matrix_type full
_refine_ls_number_parameters 300
_refine_ls_number_reflns 4786
_refine_ls_number_restraints 0
_refine_ls_restrained_S_all 0.991
_refine_ls_R_factor_all 0.1195
_refine_ls_R_factor_gt 0.0689
_refine_ls_shift/su_max 0.000
_refine_ls_shift/su_mean 0.000
_refine_ls_structure_factor_coef Fsqd
_refine_ls_weighting_details 'calc w = 1/[\s^2^(Fo^2^)+(0.0602P)^2^+0.0000P] where P=(Fo^2^+2Fc^2^)/3'
_refine_ls_weighting_scheme calc
_refine_ls_wR_factor_gt 0.1372
_refine_ls_wR_factor_ref 0.1566
_reflns_number_gt 2993
_reflns_number_total 4786
_reflns_threshold_expression I>2\s(I)
_cod_data_source_file eg3124.cif
_cod_data_source_block II
_cod_database_code 2019026

loop_
_symmetry_equiv_pos_as_xyz
'x, y, z'
'-x, -y, -z'

loop_
_atom_site_type_symbol
_atom_site_label
_atom_site_fract_x
_atom_site_fract_y
_atom_site_fract_z
_atom_site_U_iso_or_equiv
_atom_site_adp_type
_atom_site_calc_flag
_atom_site_refinement_flags
_atom_site_occupancy
_atom_site_symmetry_multiplicity
C C1 0.0647(10) 0.1116(4) 0.8477(4) 0.0379(15) Uani d . 1 1
C C2 0.2435(11) 0.0933(5) 0.8902(5) 0.0515(18) Uani d . 1 1
H H2 0.3750 0.0762 0.8541 0.062 Uiso calc R 1 1
C C3 0.2246(14) 0.1007(6) 0.9859(5) 0.065(2) Uani d . 1 1
H H3 0.3436 0.0901 1.0144 0.078 Uiso calc R 1 1
C C4 0.0325(15) 0.1234(5) 1.0383(5) 0.064(2) Uani d . 1 1
H H4 0.0212 0.1267 1.1030 0.077 Uiso calc R 1 1
C C5 -0.1461(13) 0.1417(5) 0.9979(5) 0.061(2) Uani d . 1 1
H H5 -0.2767 0.1577 1.0350 0.073 Uiso calc R 1 1
C C6 -0.1302(11) 0.1360(5) 0.9009(5) 0.0505(18) Uani d . 1 1
H H6 -0.2497 0.1485 0.8727 0.061 Uiso calc R 1 1
C C7 0.0818(9) -0.0093(4) 0.6916(4) 0.0285(13) Uani d . 1 1
H H7A 0.2133 -0.0512 0.7010 0.034 Uiso calc R 1 1
H H7B -0.0280 -0.0295 0.7348 0.034 Uiso calc R 1 1
C C8 0.1979(8) 0.0103(4) 0.5195(4) 0.0282(13) Uani d . 1 1
H H8A 0.3392 -0.0166 0.5312 0.034 Uiso calc R 1 1
H H8B 0.1746 0.0790 0.5224 0.034 Uiso calc R 1 1
C C9 -0.1750(8) 0.0179(4) 0.5757(4) 0.0313(14) Uani d . 1 1
H H9A -0.2735 -0.0056 0.6227 0.038 Uiso calc R 1 1
H H9B -0.2049 0.0867 0.5800 0.038 Uiso calc R 1 1
C C10 0.3287(10) 0.3637(4) 0.8688(4) 0.0371(15) Uani d . 1 1
C C11 0.4441(11) 0.3708(6) 0.9371(5) 0.060(2) Uani d . 1 1
H H11 0.5850 0.3715 0.9207 0.072 Uiso calc R 1 1
C C12 0.3535(14) 0.3771(6) 1.0310(5) 0.076(3) Uani d . 1 1
H H12 0.4324 0.3834 1.0770 0.091 Uiso calc R 1 1
C C13 0.1473(13) 0.3737(5) 1.0551(5) 0.065(2) Uani d . 1 1
H H13 0.0881 0.3756 1.1179 0.077 Uiso calc R 1 1
C C14 0.0285(12) 0.3678(6) 0.9892(5) 0.064(2) Uani d . 1 1
H H14 -0.1124 0.3676 1.0065 0.077 Uiso calc R 1 1
C C15 0.1178(10) 0.3619(5) 0.8952(5) 0.0499(18) Uani d . 1 1
H H15 0.0368 0.3567 0.8498 0.060 Uiso calc R 1 1
C C16 0.3799(9) 0.4699(4) 0.6981(4) 0.0303(13) Uani d . 1 1
H H16A 0.2355 0.4990 0.7220 0.036 Uiso calc R 1 1
H H16B 0.4670 0.5085 0.7181 0.036 Uiso calc R 1 1
C C17 0.6281(8) 0.4255(4) 0.5483(4) 0.0328(14) Uani d . 1 1
H H17A 0.6640 0.3597 0.5687 0.039 Uiso calc R 1 1
H H17B 0.7251 0.4588 0.5682 0.039 Uiso calc R 1 1
C C18 0.3533(9) 0.5702(4) 0.5569(4) 0.0293(13) Uani d . 1 1
H H18A 0.4451 0.6065 0.5765 0.035 Uiso calc R 1 1
H H18B 0.2110 0.5992 0.5841 0.035 Uiso calc R 1 1
Co Co1 0.43731(12) 0.25133(6) 0.28903(6) 0.0370(3) Uani d . 1 1
Cl Cl1 0.1941(2) 0.39248(11) 0.30934(11) 0.0430(4) Uani d . 1 1
Cl Cl2 0.4480(2) 0.19886(11) 0.44188(11) 0.0448(4) Uani d . 1 1
Cl Cl3 0.7480(2) 0.28356(12) 0.22824(12) 0.0493(5) Uani d . 1 1
Cl Cl4 0.3704(3) 0.12799(12) 0.21842(12) 0.0549(5) Uani d . 1 1
N N1 0.0462(7) -0.0236(3) 0.5931(3) 0.0262(11) Uani d . 1 1
H H1 0.0682 -0.0876 0.5854 0.031 Uiso calc R 1 1
N N2 0.4086(7) 0.4704(3) 0.5925(3) 0.0263(11) Uani d . 1 1
H H2A 0.3202 0.4373 0.5743 0.032 Uiso calc R 1 1
O O1 0.3144(6) 0.1183(3) 0.6809(3) 0.0415(11) Uani d . 1 1
H H1A 0.3258 0.1734 0.6850 0.062 Uiso calc R 1 1
O O2 -0.0824(7) 0.1810(3) 0.6858(3) 0.0501(12) Uani d . 1 1
O O3 0.6850(6) 0.3327(3) 0.7478(3) 0.0390(10) Uani d . 1 1
H H3A 0.7428 0.2857 0.7160 0.059 Uiso calc R 1 1
O O4 0.3662(7) 0.2855(3) 0.6954(3) 0.0462(12) Uani d . 1 1
O O1W 0.1196(6) 0.3810(3) 0.5436(3) 0.0547(13) Uani d . 1 1
H H1W 0.1471 0.3282 0.5725 0.082 Uiso d R 1 1
H H2W 0.1415 0.3673 0.4858 0.082 Uiso d R 1 1
O O2W 0.0528(7) 0.7890(3) 0.5862(3) 0.0495(12) Uani d . 1 1
H H3W 0.0851 0.7627 0.6370 0.074 Uiso d R 1 1
H H4W -0.0753 0.7887 0.5870 0.074 Uiso d R 1 1
P P1 0.0885(2) 0.11056(11) 0.72246(11) 0.0326(4) Uani d . 1 1
P P2 0.4450(2) 0.35160(10) 0.74902(11) 0.0314(4) Uani d . 1 1

loop_
_atom_site_aniso_label
_atom_site_aniso_U_11
_atom_site_aniso_U_22
_atom_site_aniso_U_33
_atom_site_aniso_U_12
_atom_site_aniso_U_13
_atom_site_aniso_U_23
C1 0.049(4) 0.027(3) 0.034(4) -0.003(3) 0.000(3) -0.008(3)
C2 0.061(5) 0.055(5) 0.038(4) -0.009(4) -0.010(4) -0.012(3)
C3 0.084(6) 0.071(6) 0.041(5) -0.010(5) -0.022(5) 0.000(4)
C4 0.101(7) 0.058(5) 0.032(4) -0.013(5) -0.009(5) -0.005(4)
C5 0.072(5) 0.066(5) 0.036(5) -0.007(4) 0.010(4) -0.007(4)
C6 0.054(4) 0.050(4) 0.043(5) -0.007(4) 0.001(4) 0.000(3)
C7 0.040(3) 0.030(3) 0.017(3) -0.011(3) -0.005(3) 0.004(2)
C8 0.024(3) 0.032(3) 0.030(3) -0.006(3) -0.007(3) 0.004(3)
C9 0.022(3) 0.040(4) 0.032(4) -0.007(3) -0.004(3) -0.003(3)
C10 0.050(4) 0.034(4) 0.027(4) -0.009(3) -0.007(3) 0.003(3)
C11 0.047(4) 0.090(6) 0.041(5) -0.011(4) -0.003(4) -0.008(4)
C12 0.085(6) 0.115(8) 0.030(5) -0.027(6) -0.014(4) -0.004(5)
C13 0.082(6) 0.077(6) 0.033(5) -0.023(5) 0.004(4) 0.007(4)
C14 0.060(5) 0.079(6) 0.049(5) -0.019(5) 0.011(4) -0.009(4)
C15 0.042(4) 0.064(5) 0.043(4) -0.012(4) -0.001(3) -0.004(4)
C16 0.032(3) 0.035(3) 0.022(3) -0.004(3) -0.001(3) -0.002(3)
C17 0.032(3) 0.029(3) 0.031(4) 0.002(3) 0.001(3) 0.001(3)
C18 0.030(3) 0.023(3) 0.031(4) 0.001(3) -0.001(3) -0.003(3)
Co1 0.0358(5) 0.0374(5) 0.0367(5) -0.0074(4) -0.0023(4) -0.0047(4)
Cl1 0.0377(9) 0.0444(9) 0.0440(10) -0.0008(8) -0.0085(8) -0.0048(8)
Cl2 0.0475(10) 0.0466(10) 0.0382(10) -0.0084(8) -0.0053(8) 0.0072(8)
Cl3 0.0408(9) 0.0566(11) 0.0487(11) -0.0156(8) 0.0076(8) -0.0109(8)
Cl4 0.0683(12) 0.0558(11) 0.0477(11) -0.0259(10) -0.0084(9) -0.0138(8)
N1 0.031(3) 0.021(2) 0.027(3) -0.004(2) -0.006(2) -0.006(2)
N2 0.023(2) 0.028(3) 0.028(3) -0.005(2) -0.002(2) -0.005(2)
O1 0.049(3) 0.030(2) 0.046(3) -0.017(2) 0.003(2) -0.007(2)
O2 0.064(3) 0.034(2) 0.046(3) 0.016(2) -0.022(2) -0.013(2)
O3 0.039(2) 0.035(3) 0.037(3) 0.005(2) -0.005(2) -0.008(2)
O4 0.067(3) 0.036(2) 0.040(3) -0.020(2) -0.010(2) 0.000(2)
O1W 0.046(3) 0.062(3) 0.059(3) -0.010(3) -0.016(2) -0.016(2)
O2W 0.050(3) 0.030(2) 0.069(3) -0.008(2) -0.012(2) 0.002(2)
P1 0.0409(9) 0.0271(9) 0.0281(9) -0.0029(8) -0.0048(7) -0.0074(7)
P2 0.0401(9) 0.0235(8) 0.0308(9) -0.0070(7) -0.0054(7) -0.0017(7)

loop_
_atom_type_symbol
_atom_type_description
_atom_type_scat_dispersion_real
_atom_type_scat_dispersion_imag
_atom_type_scat_source
C C 0.0033 0.0016 'International Tables Vol C Tables 4.2.6.8 and 6.1.1.4'
H H 0.0000 0.0000 'International Tables Vol C Tables 4.2.6.8 and 6.1.1.4'
N N 0.0061 0.0033 'International Tables Vol C Tables 4.2.6.8 and 6.1.1.4'
O O 0.0106 0.0060 'International Tables Vol C Tables 4.2.6.8 and 6.1.1.4'
P P 0.1023 0.0942 'International Tables Vol C Tables 4.2.6.8 and 6.1.1.4'
Co Co 0.3494 0.9721 'International Tables Vol C Tables 4.2.6.8 and 6.1.1.4'
Cl Cl 0.1484 0.1585 'International Tables Vol C Tables 4.2.6.8 and 6.1.1.4'

loop_
_geom_angle_atom_site_label_1
_geom_angle_atom_site_label_2
_geom_angle_atom_site_label_3
_geom_angle_site_symmetry_1
_geom_angle_site_symmetry_3
_geom_angle
C6 C1 C2 . . 120.3(6)
C6 C1 P1 . . 119.7(5)
C2 C1 P1 . . 119.9(5)
C3 C2 C1 . . 119.7(7)
C3 C2 H2 . . 120.1
C1 C2 H2 . . 120.1
C4 C3 C2 . . 119.9(8)
C4 C3 H3 . . 120.1
C2 C3 H3 . . 120.1
C3 C4 C5 . . 121.4(7)
C3 C4 H4 . . 119.3
C5 C4 H4 . . 119.3
C4 C5 C6 . . 119.6(7)
C4 C5 H5 . . 120.2
C6 C5 H5 . . 120.2
C1 C6 C5 . . 119.1(7)
C1 C6 H6 . . 120.4
C5 C6 H6 . . 120.4
N1 C7 P1 . . 116.8(3)
N1 C7 H7A . . 108.1
P1 C7 H7A . . 108.1
N1 C7 H7B . . 108.1
P1 C7 H7B . . 108.1
H7A C7 H7B . . 107.3
N1 C8 C9 . 2_556 111.0(4)
N1 C8 H8A . . 109.4
C9 C8 H8A 2_556 . 109.4
N1 C8 H8B . . 109.4
C9 C8 H8B 2_556 . 109.4
H8A C8 H8B . . 108.0
C8 C9 N1 2_556 . 109.2(5)
C8 C9 H9A 2_556 . 109.8
N1 C9 H9A . . 109.8
C8 C9 H9B 2_556 . 109.8
N1 C9 H9B . . 109.8
H9A C9 H9B . . 108.3
C11 C10 C15 . . 118.6(6)
C11 C10 P2 . . 121.2(5)
C15 C10 P2 . . 120.2(5)
C10 C11 C12 . . 120.8(7)
C10 C11 H11 . . 119.6
C12 C11 H11 . . 119.6
C13 C12 C11 . . 119.4(7)
C13 C12 H12 . . 120.3
C11 C12 H12 . . 120.3
C14 C13 C12 . . 121.2(7)
C14 C13 H13 . . 119.4
C12 C13 H13 . . 119.4
C13 C14 C15 . . 119.7(7)
C13 C14 H14 . . 120.2
C15 C14 H14 . . 120.2
C14 C15 C10 . . 120.3(7)
C14 C15 H15 . . 119.8
C10 C15 H15 . . 119.8
N2 C16 P2 . . 113.7(4)
N2 C16 H16A . . 108.8
P2 C16 H16A . . 108.8
N2 C16 H16B . . 108.8
P2 C16 H16B . . 108.8
H16A C16 H16B . . 107.7
N2 C17 C18 . 2_666 110.3(5)
N2 C17 H17A . . 109.6
C18 C17 H17A 2_666 . 109.6
N2 C17 H17B . . 109.6
C18 C17 H17B 2_666 . 109.6
H17A C17 H17B . . 108.1
N2 C18 C17 . 2_666 112.1(4)
N2 C18 H18A . . 109.2
C17 C18 H18A 2_666 . 109.2
N2 C18 H18B . . 109.2
C17 C18 H18B 2_666 . 109.2
H18A C18 H18B . . 107.9
Cl3 Co1 Cl4 . . 112.62(7)
Cl3 Co1 Cl1 . . 108.26(7)
Cl4 Co1 Cl1 . . 120.58(7)
Cl3 Co1 Cl2 . . 109.02(7)
Cl4 Co1 Cl2 . . 103.41(7)
Cl1 Co1 Cl2 . . 101.79(7)
C8 N1 C7 . . 113.4(4)
C8 N1 C9 . . 109.9(4)
C7 N1 C9 . . 114.0(4)
C8 N1 H1 . . 106.3
C7 N1 H1 . . 106.3
C9 N1 H1 . . 106.3
C18 N2 C17 . . 108.6(4)
C18 N2 C16 . . 110.0(4)
C17 N2 C16 . . 113.0(4)
C18 N2 H2A . . 108.4
C17 N2 H2A . . 108.4
C16 N2 H2A . . 108.4
P1 O1 H1A . . 109.5
P2 O3 H3A . . 109.5
H1W O1W H2W . . 105.7
H3W O2W H4W . . 106.1
O2 P1 O1 . . 115.7(2)
O2 P1 C1 . . 112.9(3)
O1 P1 C1 . . 108.1(3)
O2 P1 C7 . . 110.1(3)
O1 P1 C7 . . 103.1(2)
C1 P1 C7 . . 106.2(2)
O4 P2 O3 . . 117.4(3)
O4 P2 C10 . . 114.3(3)
O3 P2 C10 . . 106.2(3)
O4 P2 C16 . . 108.3(2)
O3 P2 C16 . . 104.0(2)
C10 P2 C16 . . 105.6(3)

loop_
_geom_bond_atom_site_label_1
_geom_bond_atom_site_label_2
_geom_bond_site_symmetry_2
_geom_bond_distance
C1 C6 . 1.375(9)
C1 C2 . 1.393(9)
C1 P1 . 1.795(6)
C2 C3 . 1.378(10)
C2 H2 . 0.93
C3 C4 . 1.354(11)
C3 H3 . 0.93
C4 C5 . 1.374(10)
C4 H4 . 0.93
C5 C6 . 1.396(9)
C5 H5 . 0.93
C6 H6 . 0.93
C7 N1 . 1.512(7)
C7 P1 . 1.817(5)
C7 H7A . 0.97
C7 H7B . 0.97
C8 N1 . 1.491(6)
C8 C9 2_556 1.495(7)
C8 H8A . 0.97
C8 H8B . 0.97
C9 C8 2_556 1.495(7)
C9 N1 . 1.514(7)
C9 H9A . 0.97
C9 H9B . 0.97
C10 C11 . 1.365(9)
C10 C15 . 1.398(8)
C10 P2 . 1.781(6)
C11 C12 . 1.394(10)
C11 H11 . 0.93
C12 C13 . 1.370(10)
C12 H12 . 0.93
C13 C14 . 1.349(10)
C13 H13 . 0.93
C14 C15 . 1.392(10)
C14 H14 . 0.93
C15 H15 . 0.93
C16 N2 . 1.511(7)
C16 P2 . 1.817(6)
C16 H16A . 0.97
C16 H16B . 0.97
C17 N2 . 1.505(7)
C17 C18 2_666 1.508(8)
C17 H17A . 0.97
C17 H17B . 0.97
C18 N2 . 1.494(6)
C18 C17 2_666 1.508(8)
C18 H18A . 0.97
C18 H18B . 0.97
Co1 Cl3 . 2.2502(16)
Co1 Cl4 . 2.2509(17)
Co1 Cl1 . 2.2935(18)
Co1 Cl2 . 2.3148(18)
N1 H1 . 0.91
N2 H2A . 0.91
O1 P1 . 1.551(4)
O1 H1A . 0.82
O2 P1 . 1.494(4)
O3 P2 . 1.553(4)
O3 H3A . 0.82
O4 P2 . 1.486(4)
O1W H1W . 0.85
O1W H2W . 0.85
O2W H3W . 0.85
O2W H4W . 0.85

loop_
_geom_hbond_atom_site_label_D
_geom_hbond_atom_site_label_H
_geom_hbond_atom_site_label_A
_geom_hbond_site_symmetry_A
_geom_hbond_distance_DH
_geom_hbond_distance_HA
_geom_hbond_distance_DA
_geom_hbond_angle_DHA
O1W H1W O4 . 0.85 2.45 3.049(6) 128.1
O1W H2W Cl2 . 0.85 2.82 3.248(5) 113.2
O1W H2W Cl1 . 0.85 2.54 3.351(5) 158.7
O1 H1A O4 . 0.82 1.71 2.532(5) 176.1
N2 H2A O1W . 0.91 1.83 2.734(6) 173.8
O2W H4W Cl2 2_566 0.85 2.54 3.382(4) 169.0
O2W H3W Cl3 2_666 0.85 2.39 3.217(5) 163.1
O3 H3A O2 1_655 0.82 1.71 2.486(6) 157.3
N1 H1 O2W 1_545 0.91 1.80 2.698(6) 166.7
